data_7153509
loop_
_publ_author_name
'Girard, Emeline'
'Desvergnes, Val\'erie'
'Tarnus, C\'eline'
'Landais, Yannick'

_publ_section_title
;
 Desymmetrization of 7-dimethylphenylsilylcycloheptatriene. Towards the
 synthesis of new aminocycloheptitols.
;
_journal_issue 24
_journal_name_full 'Organic &amp; biomolecular chemistry'
_journal_page_first 5628
_journal_page_last 5634
_journal_paper_doi 10.1039/c0ob00521e
_journal_volume 8
_journal_year 2010
_chemical_formula_sum 'C18 H27 N O9'
_chemical_formula_weight 401.41
_chemical_name_systematic
;
?
;
_space_group_IT_number 14
_symmetry_cell_setting monoclinic
_symmetry_space_group_name_Hall '-P 2ybc'
_symmetry_space_group_name_H-M 'P 1 21/c 1'
_atom_sites_solution_hydrogens geom
_atom_sites_solution_primary direct
_atom_sites_solution_secondary difmap
_audit_creation_method SHELXL-97
_cell_angle_alpha 90.00
_cell_angle_beta 95.081(4)
_cell_angle_gamma 90.00
_cell_formula_units_Z 4
_cell_length_a 18.432(2)
_cell_length_b 9.9220(13)
_cell_length_c 10.8403(14)
_cell_measurement_temperature 143(2)
_cell_volume 1974.7(4)
_computing_structure_refinement 'SHELXL-97 (Sheldrick, 1997)'
_computing_structure_solution 'SHELXS-97 (Sheldrick, 1990)'
_diffrn_ambient_temperature 143(2)
_diffrn_measured_fraction_theta_full 0.930
_diffrn_measured_fraction_theta_max 0.930
_diffrn_radiation_monochromator graphite
_diffrn_radiation_source 'rotating anode'
_diffrn_radiation_type CuK\a
_diffrn_radiation_wavelength 1.54178
_diffrn_reflns_av_R_equivalents 0.0358
_diffrn_reflns_av_sigmaI/netI 0.0239
_diffrn_reflns_limit_h_max 19
_diffrn_reflns_limit_h_min -18
_diffrn_reflns_limit_k_max 10
_diffrn_reflns_limit_k_min -9
_diffrn_reflns_limit_l_max 11
_diffrn_reflns_limit_l_min -9
_diffrn_reflns_number 10670
_diffrn_reflns_theta_full 55.34
_diffrn_reflns_theta_max 55.34
_diffrn_reflns_theta_min 2.41
_exptl_absorpt_coefficient_mu 0.921
_exptl_absorpt_correction_T_max 0.9136
_exptl_absorpt_correction_T_min 0.9136
_exptl_absorpt_correction_type none
_exptl_crystal_density_diffrn 1.350
_exptl_crystal_density_method 'not measured'
_exptl_crystal_F_000 856
_exptl_crystal_size_max 0.10
_exptl_crystal_size_mid 0.10
_exptl_crystal_size_min 0.10
_refine_diff_density_max 0.522
_refine_diff_density_min -0.678
_refine_diff_density_rms 0.094
_refine_ls_extinction_coef 0.0101(10)
_refine_ls_extinction_expression Fc^*^=kFc[1+0.001xFc^2^\l^3^/sin(2\q)]^-1/4^
_refine_ls_extinction_method SHELXL
_refine_ls_goodness_of_fit_ref 1.129
_refine_ls_hydrogen_treatment constr
_refine_ls_matrix_type full
_refine_ls_number_parameters 254
_refine_ls_number_reflns 2341
_refine_ls_number_restraints 0
_refine_ls_restrained_S_all 1.129
_refine_ls_R_factor_all 0.0692
_refine_ls_R_factor_gt 0.0631
_refine_ls_shift/su_max 0.000
_refine_ls_shift/su_mean 0.000
_refine_ls_structure_factor_coef Fsqd
_refine_ls_weighting_details 'calc w=1/[\s^2^(Fo^2^)+(0.1064P)^2^+4.8190P] where P=(Fo^2^+2Fc^2^)/3'
_refine_ls_weighting_scheme calc
_refine_ls_wR_factor_gt 0.1768
_refine_ls_wR_factor_ref 0.1997
_reflns_number_gt 2247
_reflns_number_total 2341
_reflns_threshold_expression >2sigma(I)
_cod_data_source_file c0ob00521e.txt
_cod_data_source_block eg162f1
_cod_original_sg_symbol_H-M P2(1)/c
_cod_database_code 7153509

loop_
_symmetry_equiv_pos_as_xyz
'x, y, z'
'-x, y+1/2, -z+1/2'
'-x, -y, -z'
'x, -y-1/2, z-1/2'

loop_
_atom_site_label
_atom_site_type_symbol
_atom_site_fract_x
_atom_site_fract_y
_atom_site_fract_z
_atom_site_U_iso_or_equiv
_atom_site_adp_type
_atom_site_occupancy
_atom_site_symmetry_multiplicity
_atom_site_calc_flag
_atom_site_refinement_flags
O3 O 0.20402(14) 0.0082(3) 0.0271(2) 0.0244(7) Uani 1 1 d .
O2 O 0.36039(14) -0.3706(3) 0.2512(3) 0.0281(8) Uani 1 1 d .
O4 O 0.08476(14) 0.0284(3) 0.1717(2) 0.0261(8) Uani 1 1 d .
O1 O 0.40967(15) -0.1810(3) 0.1757(3) 0.0326(8) Uani 1 1 d .
O8 O 0.00315(15) -0.1398(3) 0.1712(3) 0.0322(8) Uani 1 1 d .
O5 O 0.14597(15) 0.0153(3) 0.4061(2) 0.0279(8) Uani 1 1 d .
O6 O 0.23738(14) -0.2621(3) 0.2649(2) 0.0274(8) Uani 1 1 d .
N1 N 0.28931(17) -0.1895(3) 0.2006(3) 0.0240(9) Uani 1 1 d .
C009 C 0.3591(2) -0.2443(4) 0.2107(3) 0.0252(10) Uani 1 1 d .
O9 O 0.26829(16) 0.2011(3) 0.0256(3) 0.0362(8) Uani 1 1 d .
O7 O 0.0839(2) -0.0933(3) 0.5442(3) 0.0541(11) Uani 1 1 d .
C012 C 0.2174(2) -0.1906(4) 0.3743(4) 0.0275(10) Uani 1 1 d .
H012 H 0.2035 -0.2597 0.4351 0.033 Uiso 1 1 calc R
C013 C 0.2852(2) -0.0420(4) 0.2135(4) 0.0224(9) Uani 1 1 d .
H013 H 0.3228 -0.0016 0.1635 0.027 Uiso 1 1 calc R
C014 C 0.2108(2) 0.0107(4) 0.1611(3) 0.0228(10) Uani 1 1 d .
H014 H 0.2064 0.1065 0.1881 0.027 Uiso 1 1 calc R
C015 C 0.1489(2) -0.1073(4) 0.3347(4) 0.0236(10) Uani 1 1 d .
H015 H 0.1051 -0.1630 0.3484 0.028 Uiso 1 1 calc R
C016 C 0.1063(2) 0.0108(5) 0.5058(4) 0.0308(11) Uani 1 1 d .
C017 C 0.1444(2) -0.0660(4) 0.1988(4) 0.0238(10) Uani 1 1 d .
H017 H 0.1362 -0.1478 0.1455 0.029 Uiso 1 1 calc R
C018 C 0.2818(2) -0.1130(4) 0.4351(4) 0.0295(10) Uani 1 1 d .
H01A H 0.3231 -0.1754 0.4549 0.035 Uiso 1 1 calc R
H01B H 0.2685 -0.0726 0.5135 0.035 Uiso 1 1 calc R
C019 C 0.0159(2) -0.0212(4) 0.1640(3) 0.0256(10) Uani 1 1 d .
C020 C 0.2337(2) 0.1142(5) -0.0291(4) 0.0290(11) Uani 1 1 d .
C021 C 0.3047(2) -0.0024(4) 0.3497(4) 0.0269(10) Uani 1 1 d .
H02A H 0.3579 0.0126 0.3643 0.032 Uiso 1 1 calc R
H02B H 0.2798 0.0827 0.3679 0.032 Uiso 1 1 calc R
C022 C -0.0380(2) 0.0893(4) 0.1453(4) 0.0284(10) Uani 1 1 d .
H02C H -0.0125 0.1756 0.1410 0.043 Uiso 1 1 calc R
H02D H -0.0687 0.0911 0.2146 0.043 Uiso 1 1 calc R
H02E H -0.0686 0.0744 0.0678 0.043 Uiso 1 1 calc R
C023 C 0.4606(3) -0.4636(5) 0.1425(4) 0.0401(12) Uani 1 1 d .
H02F H 0.4242 -0.5093 0.0857 0.060 Uiso 1 1 calc R
H02G H 0.5050 -0.5182 0.1526 0.060 Uiso 1 1 calc R
H02H H 0.4718 -0.3753 0.1086 0.060 Uiso 1 1 calc R
C024 C 0.0965(2) 0.1483(5) 0.5557(4) 0.0343(11) Uani 1 1 d .
H02I H 0.1211 0.2139 0.5061 0.051 Uiso 1 1 calc R
H02J H 0.1176 0.1523 0.6418 0.051 Uiso 1 1 calc R
H02K H 0.0445 0.1696 0.5521 0.051 Uiso 1 1 calc R
C025 C 0.4306(2) -0.4453(4) 0.2674(4) 0.0297(11) Uani 1 1 d .
C026 C 0.4827(2) -0.3758(5) 0.3609(4) 0.0374(12) Uani 1 1 d .
H02L H 0.4963 -0.2880 0.3284 0.056 Uiso 1 1 calc R
H02M H 0.5265 -0.4313 0.3776 0.056 Uiso 1 1 calc R
H02N H 0.4594 -0.3627 0.4379 0.056 Uiso 1 1 calc R
C027 C 0.4070(2) -0.5811(4) 0.3162(5) 0.0387(12) Uani 1 1 d .
H02O H 0.3732 -0.6246 0.2536 0.058 Uiso 1 1 calc R
H02P H 0.3827 -0.5673 0.3920 0.058 Uiso 1 1 calc R
H02Q H 0.4499 -0.6385 0.3342 0.058 Uiso 1 1 calc R
C028 C 0.2159(3) 0.1064(5) -0.1669(4) 0.0380(12) Uani 1 1 d .
H02R H 0.1887 0.0233 -0.1875 0.057 Uiso 1 1 calc R
H02S H 0.2611 0.1062 -0.2081 0.057 Uiso 1 1 calc R
H02T H 0.1863 0.1844 -0.1948 0.057 Uiso 1 1 calc R

loop_
_atom_site_aniso_label
_atom_site_aniso_U_11
_atom_site_aniso_U_22
_atom_site_aniso_U_33
_atom_site_aniso_U_23
_atom_site_aniso_U_13
_atom_site_aniso_U_12
O3 0.0253(15) 0.0253(15) 0.0226(15) 0.0064(12) 0.0019(12) -0.0022(12)
O2 0.0231(15) 0.0248(16) 0.0370(17) 0.0040(13) 0.0049(12) 0.0065(13)
O4 0.0170(15) 0.0278(16) 0.0336(16) 0.0033(13) 0.0025(12) 0.0011(12)
O1 0.0224(16) 0.0333(17) 0.0428(18) 0.0078(14) 0.0073(13) 0.0035(14)
O8 0.0262(16) 0.0274(18) 0.0424(18) -0.0017(14) 0.0004(13) -0.0015(13)
O5 0.0280(16) 0.0278(16) 0.0291(16) -0.0030(13) 0.0091(13) -0.0015(12)
O6 0.0231(15) 0.0248(16) 0.0344(16) 0.0004(13) 0.0037(12) 0.0008(12)
N1 0.0197(18) 0.0257(19) 0.0272(18) 0.0032(15) 0.0054(14) -0.0012(15)
C009 0.022(2) 0.032(3) 0.021(2) -0.0006(19) 0.0004(17) 0.001(2)
O9 0.0373(18) 0.0313(18) 0.0397(18) 0.0005(15) 0.0023(14) -0.0099(15)
O7 0.084(3) 0.040(2) 0.043(2) -0.0009(16) 0.0327(19) -0.0171(19)
C012 0.031(2) 0.025(2) 0.026(2) 0.0027(19) 0.0038(18) 0.0021(19)
C013 0.020(2) 0.020(2) 0.027(2) 0.0020(17) 0.0051(17) 0.0032(17)
C014 0.025(2) 0.021(2) 0.022(2) -0.0011(17) 0.0011(17) 0.0008(17)
C015 0.024(2) 0.022(2) 0.026(2) -0.0031(18) 0.0058(17) -0.0017(17)
C016 0.027(2) 0.040(3) 0.026(2) 0.001(2) 0.0007(19) 0.001(2)
C017 0.021(2) 0.022(2) 0.028(2) 0.0012(18) 0.0012(17) 0.0014(18)
C018 0.028(2) 0.036(2) 0.024(2) 0.000(2) -0.0004(18) 0.0029(19)
C019 0.024(2) 0.033(3) 0.019(2) -0.0031(18) 0.0010(17) -0.001(2)
C020 0.020(2) 0.033(3) 0.034(2) 0.005(2) 0.0068(19) 0.008(2)
C021 0.024(2) 0.029(2) 0.027(2) -0.0022(19) -0.0011(18) -0.0016(18)
C022 0.022(2) 0.029(2) 0.034(2) 0.0013(19) 0.0030(18) 0.0020(19)
C023 0.038(3) 0.042(3) 0.040(3) 0.002(2) 0.003(2) 0.013(2)
C024 0.039(3) 0.037(3) 0.028(2) -0.008(2) 0.0050(19) 0.000(2)
C025 0.023(2) 0.032(2) 0.033(2) 0.003(2) 0.0001(18) 0.0091(19)
C026 0.030(2) 0.039(3) 0.041(3) 0.006(2) -0.005(2) 0.004(2)
C027 0.028(2) 0.031(3) 0.057(3) 0.011(2) 0.009(2) 0.009(2)
C028 0.033(3) 0.045(3) 0.036(2) 0.009(2) 0.003(2) -0.004(2)

loop_
_atom_type_symbol
_atom_type_description
_atom_type_scat_dispersion_real
_atom_type_scat_dispersion_imag
_atom_type_scat_source
C C 0.0181 0.0091 'International Tables Vol C Tables 4.2.6.8 and 6.1.1.4'
H H 0.0000 0.0000 'International Tables Vol C Tables 4.2.6.8 and 6.1.1.4'
N N 0.0311 0.0180 'International Tables Vol C Tables 4.2.6.8 and 6.1.1.4'
O O 0.0492 0.0322 'International Tables Vol C Tables 4.2.6.8 and 6.1.1.4'

loop_
_geom_angle_atom_site_label_1
_geom_angle_atom_site_label_2
_geom_angle_atom_site_label_3
_geom_angle
C020 O3 C014 115.8(3)
C009 O2 C025 119.9(3)
C019 O4 C017 117.7(3)
C016 O5 C015 116.5(3)
N1 O6 C012 112.3(3)
C009 N1 O6 114.8(3)
C009 N1 C013 115.8(3)
O6 N1 C013 114.4(3)
O1 C009 O2 126.9(4)
O1 C009 N1 120.3(4)
O2 C009 N1 112.6(3)
O6 C012 C018 110.9(3)
O6 C012 C015 107.1(3)
C018 C012 C015 116.2(3)
N1 C013 C014 110.9(3)
N1 C013 C021 109.5(3)
C014 C013 C021 113.3(3)
O3 C014 C017 105.1(3)
O3 C014 C013 111.2(3)
C017 C014 C013 116.3(3)
O5 C015 C017 106.9(3)
O5 C015 C012 111.8(3)
C017 C015 C012 112.8(3)
O7 C016 O5 122.1(4)
O7 C016 C024 127.4(4)
O5 C016 C024 110.6(4)
O4 C017 C015 110.1(3)
O4 C017 C014 103.5(3)
C015 C017 C014 114.6(3)
C012 C018 C021 110.6(3)
O8 C019 O4 122.5(4)
O8 C019 C022 126.9(4)
O4 C019 C022 110.6(4)
O9 C020 O3 123.8(4)
O9 C020 C028 126.1(4)
O3 C020 C028 110.2(4)
C018 C021 C013 110.3(3)
O2 C025 C026 110.4(3)
O2 C025 C023 109.6(3)
C026 C025 C023 113.3(4)
O2 C025 C027 102.0(3)
C026 C025 C027 110.9(4)
C023 C025 C027 109.9(4)

loop_
_geom_bond_atom_site_label_1
_geom_bond_atom_site_label_2
_geom_bond_distance
O3 C020 1.355(5)
O3 C014 1.447(5)
O2 C009 1.328(5)
O2 C025 1.488(5)
O4 C019 1.358(5)
O4 C017 1.454(5)
O1 C009 1.212(5)
O8 C019 1.204(5)
O5 C016 1.357(5)
O5 C015 1.445(5)
O6 N1 1.428(4)
O6 C012 1.457(5)
N1 C009 1.392(5)
N1 C013 1.473(5)
O9 C020 1.197(5)
O7 C016 1.200(5)
C012 C018 1.516(6)
C012 C015 1.538(6)
C013 C014 1.530(6)
C013 C021 1.540(6)
C014 C017 1.528(6)
C015 C017 1.524(6)
C016 C024 1.485(6)
C018 C021 1.519(6)
C019 C022 1.481(6)
C020 C028 1.503(6)
C023 C025 1.518(6)
C025 C026 1.501(6)
C025 C027 1.525(6)

loop_
_geom_torsion_atom_site_label_1
_geom_torsion_atom_site_label_2
_geom_torsion_atom_site_label_3
_geom_torsion_atom_site_label_4
_geom_torsion
C012 O6 N1 C009 108.4(3)
C012 O6 N1 C013 -29.0(4)
C025 O2 C009 O1 5.4(6)
C025 O2 C009 N1 179.9(3)
O6 N1 C009 O1 -169.1(3)
C013 N1 C009 O1 -32.3(5)
O6 N1 C009 O2 16.0(4)
C013 N1 C009 O2 152.8(3)
N1 O6 C012 C018 -34.4(4)
N1 O6 C012 C015 93.3(3)
C009 N1 C013 C014 161.9(3)
O6 N1 C013 C014 -61.1(4)
C009 N1 C013 C021 -72.4(4)
O6 N1 C013 C021 64.6(4)
C020 O3 C014 C017 150.9(3)
C020 O3 C014 C013 -82.4(4)
N1 C013 C014 O3 -74.0(4)
C021 C013 C014 O3 162.4(3)
N1 C013 C014 C017 46.3(4)
C021 C013 C014 C017 -77.3(4)
C016 O5 C015 C017 140.6(3)
C016 O5 C015 C012 -95.6(4)
O6 C012 C015 O5 -149.0(3)
C018 C012 C015 O5 -24.5(5)
O6 C012 C015 C017 -28.6(4)
C018 C012 C015 C017 96.0(4)
C015 O5 C016 O7 10.8(6)
C015 O5 C016 C024 -169.3(3)
C019 O4 C017 C015 -74.1(4)
C019 O4 C017 C014 162.9(3)
O5 C015 C017 O4 -48.4(4)
C012 C015 C017 O4 -171.6(3)
O5 C015 C017 C014 67.9(4)
C012 C015 C017 C014 -55.4(5)
O3 C014 C017 O4 -74.6(3)
C013 C014 C017 O4 161.9(3)
O3 C014 C017 C015 165.4(3)
C013 C014 C017 C015 42.0(5)
O6 C012 C018 C021 64.8(4)
C015 C012 C018 C021 -57.8(5)
C017 O4 C019 O8 -4.7(5)
C017 O4 C019 C022 175.8(3)
C014 O3 C020 O9 5.2(5)
C014 O3 C020 C028 -173.9(3)
C012 C018 C021 C013 -28.0(5)
N1 C013 C021 C018 -31.1(4)
C014 C013 C021 C018 93.2(4)
C009 O2 C025 C026 61.1(5)
C009 O2 C025 C023 -64.5(5)
C009 O2 C025 C027 179.1(3)
